data_7046940
loop_
_publ_author_name
'Wi\'sniewska, A'
'Grubba, R.'
'Ponikiewski, \/L'
'Zauliczny, M.'
'Pikies, J.'

_publ_section_title
;
 The new diphosphanylphosphido complexes of tungsten(vi) and
 molybdenum(vi). Their synthesis, structures and properties.
;
_journal_issue 30
_journal_name_full 'Dalton transactions (Cambridge, England : 2003)'
_journal_page_first 10213
_journal_page_last 10222
_journal_paper_doi 10.1039/c8dt01977k
_journal_volume 47
_journal_year 2018
_chemical_absolute_configuration unk
_chemical_formula_moiety 'C36 H62 Cl N2 P3 W'
_chemical_formula_sum 'C36 H62 Cl N2 P3 W'
_chemical_formula_weight 835.08
_chemical_properties_physical Air-sensitive,Moisture-sensitive,Oxygen-sensitive
_space_group_IT_number 4
_space_group_name_Hall 'P 2yb'
_space_group_name_H-M_alt 'P 1 21 1'
_symmetry_cell_setting monoclinic
_symmetry_Int_Tables_number 4
_symmetry_space_group_name_Hall 'P 2yb'
_symmetry_space_group_name_H-M 'P 1 21 1'
_atom_sites_solution_hydrogens geom
_atom_sites_solution_primary 'iterative - e.g. charge flipping method'
_atom_sites_solution_secondary 'iterative - e.g. charge flipping method'
_audit_conform_dict_location ftp://ftp.iucr.org/pub/cif_core.dic
_audit_conform_dict_name cif_core.dic
_audit_conform_dict_version 2.4.3
_audit_creation_date 2018-07-03
_audit_creation_method 'WinGX routine CIF_UPDATE'
_audit_update_record
;
2018-07-04 deposited with the CCDC.
2018-07-05 downloaded from the CCDC.
;
_cell_angle_alpha 90
_cell_angle_beta 98.817(4)
_cell_angle_gamma 90
_cell_formula_units_Z 4
_cell_length_a 10.5090(5)
_cell_length_b 20.8420(9)
_cell_length_c 18.5788(8)
_cell_measurement_reflns_used 32441
_cell_measurement_temperature 120(2)
_cell_measurement_theta_max 66.87
_cell_measurement_theta_min 2.60
_cell_measurement_wavelength 1.54186
_cell_volume 4021.2(3)
_computing_cell_refinement 'STOE X-AREA'
_computing_data_collection 'STOE X-AREA'
_computing_data_reduction 'STOE X-RED'
_computing_molecular_graphics 'Ortep for Windows (Farrugia, 2012)'
_computing_publication_material 'WinGX publication routines (Farrugia, 2012)'
_computing_structure_refinement 'SHELXL-2018/1 (Sheldrick, 2018)'
_computing_structure_solution 'SUPERFLIP (Palatinus & Chapuis,2007)'
_diffrn_ambient_temperature 120(2)
_diffrn_detector 'image plate (34 cm diameter)'
_diffrn_detector_area_resol_mean 6.67
_diffrn_detector_type STOE
_diffrn_measured_fraction_theta_full 0.991
_diffrn_measured_fraction_theta_max 0.99
_diffrn_measurement_details ' 915 frames, detector distance = 45 mm'
_diffrn_measurement_device '2-circle goniometer'
_diffrn_measurement_device_type 'STOE IPDS 2T'
_diffrn_measurement_method 'rotation method'
_diffrn_radiation_collimation '0.6 mm diameter'
_diffrn_radiation_monochromator 'parabolic x-ray mirror'
_diffrn_radiation_polarisn_norm 270
_diffrn_radiation_probe x-ray
_diffrn_radiation_type CuK\a
_diffrn_radiation_wavelength 1.54186
_diffrn_reflns_av_unetI/netI 0.0302
_diffrn_reflns_Laue_measured_fraction_full 0.991
_diffrn_reflns_Laue_measured_fraction_max 0.99
_diffrn_reflns_limit_h_max 12
_diffrn_reflns_limit_h_min -12
_diffrn_reflns_limit_k_max 24
_diffrn_reflns_limit_k_min -24
_diffrn_reflns_limit_l_max 22
_diffrn_reflns_limit_l_min -22
_diffrn_reflns_number 13463
_diffrn_reflns_point_group_measured_fraction_full 0.991
_diffrn_reflns_point_group_measured_fraction_max 0.991
_diffrn_reflns_theta_full 66.988
_diffrn_reflns_theta_max 66.988
_diffrn_reflns_theta_min 3.208
_diffrn_source 'GeniX Cu, 0.05 x 0.05 mm2 microfocus'
_diffrn_source_current 0.600
_diffrn_source_power 0.030
_diffrn_source_voltage 50
_exptl_absorpt_coefficient_mu 7.242
_exptl_absorpt_correction_T_max 0.3868
_exptl_absorpt_correction_T_min 0.1742
_exptl_absorpt_correction_type integration
_exptl_crystal_colour orange
_exptl_crystal_density_diffrn 1.379
_exptl_crystal_density_method 'not measured'
_exptl_crystal_description block
_exptl_crystal_F_000 1712
_exptl_crystal_size_max 0.18
_exptl_crystal_size_mid 0.17
_exptl_crystal_size_min 0.15
_refine_diff_density_max 1.908
_refine_diff_density_min -3.964
_refine_diff_density_rms 0.296
_refine_ls_abs_structure_details
;
 Flack x determined using 5754 quotients [(I+)-(I-)]/[(I+)+(I-)]
 (Parsons, Flack and Wagner, Acta Cryst. B69 (2013) 249-259).
;
_refine_ls_abs_structure_Flack -0.261(8)
_refine_ls_extinction_method none
_refine_ls_goodness_of_fit_ref 1.179
_refine_ls_hydrogen_treatment constr
_refine_ls_matrix_type full
_refine_ls_number_constraints 0
_refine_ls_number_parameters 565
_refine_ls_number_reflns 13463
_refine_ls_number_restraints 1
_refine_ls_restrained_S_all 1.179
_refine_ls_R_factor_all 0.0862
_refine_ls_R_factor_gt 0.0764
_refine_ls_shift/su_max 0
_refine_ls_shift/su_mean 0
_refine_ls_structure_factor_coef Fsqd
_refine_ls_weighting_details 'w=1/[\s^2^(Fo^2^)+(0.1225P)^2^+57.3347P] where P=(Fo^2^+2Fc^2^)/3'
_refine_ls_weighting_scheme calc
_refine_ls_wR_factor_gt 0.1955
_refine_ls_wR_factor_ref 0.2261
_reflns_Friedel_coverage 0.943
_reflns_Friedel_fraction_full 0.992
_reflns_Friedel_fraction_max 0.992
_reflns_number_gt 12932
_reflns_number_total 13463
_reflns_threshold_expression 'I > 2\s(I)'
_cod_data_source_file c8dt01977k2.cif
_cod_data_source_block 'global_CCDC1'
_cod_depositor_comments 'Adding full bibliography for 7046939--7046943.cif.'
_cod_original_sg_symbol_H-M 'P 21'
_cod_database_code 7046940

loop_
_symmetry_equiv_pos_as_xyz
'x, y, z'
'-x, y+1/2, -z'

loop_
_atom_site_label
_atom_site_type_symbol
_atom_site_fract_x
_atom_site_fract_y
_atom_site_fract_z
_atom_site_U_iso_or_equiv
_atom_site_adp_type
_atom_site_occupancy
_atom_site_site_symmetry_order
_atom_site_calc_flag
_atom_site_refinement_flags_posn
_atom_site_refinement_flags_adp
C1 C 0.951(2) 0.7808(11) 0.5807(10) 0.0342(19) Uani 1 1 d . .
C2 C 1.086(2) 0.7750(11) 0.5933(10) 0.0342(19) Uani 1 1 d . .
C3 C 1.147(2) 0.7592(11) 0.6628(10) 0.0342(19) Uani 1 1 d . .
H3 H 1.238143 0.758318 0.673511 0.041 Uiso 1 1 calc R U
C4 C 1.071(2) 0.7444(11) 0.7179(11) 0.0342(19) Uani 1 1 d . .
H4 H 1.111068 0.731317 0.764911 0.041 Uiso 1 1 calc R U
C5 C 0.940(2) 0.7493(11) 0.7023(11) 0.0342(19) Uani 1 1 d . .
H5 H 0.89045 0.740973 0.74014 0.041 Uiso 1 1 calc R U
C6 C 0.876(2) 0.7655(11) 0.6346(11) 0.0342(19) Uani 1 1 d . .
C7 C 1.167(2) 0.7872(11) 0.5338(13) 0.038(5) Uani 1 1 d . .
H7 H 1.127301 0.824311 0.504471 0.046 Uiso 1 1 calc R U
C8 C 1.157(2) 0.7290(11) 0.4827(14) 0.043(5) Uani 1 1 d . .
H8A H 1.066352 0.718823 0.466326 0.064 Uiso 1 1 calc R U
H8B H 1.199164 0.738951 0.440441 0.064 Uiso 1 1 calc R U
H8C H 1.199868 0.692101 0.508746 0.064 Uiso 1 1 calc R U
C9 C 1.304(2) 0.8044(14) 0.5601(15) 0.049(6) Uani 1 1 d . .
H9A H 1.34883 0.811339 0.518209 0.074 Uiso 1 1 calc R U
H9B H 1.307329 0.843686 0.589208 0.074 Uiso 1 1 calc R U
H9C H 1.345768 0.769362 0.590049 0.074 Uiso 1 1 calc R U
C10 C 0.733(2) 0.7681(9) 0.6188(10) 0.029(4) Uani 1 1 d . .
H10 H 0.707886 0.781822 0.567 0.034 Uiso 1 1 calc R U
C11 C 0.674(3) 0.8177(12) 0.6681(12) 0.044(6) Uani 1 1 d . .
H11A H 0.579978 0.817637 0.655685 0.066 Uiso 1 1 calc R U
H11B H 0.698489 0.805864 0.719412 0.066 Uiso 1 1 calc R U
H11C H 0.707013 0.860696 0.66004 0.066 Uiso 1 1 calc R U
C12 C 0.673(3) 0.7023(13) 0.6274(16) 0.059(8) Uani 1 1 d . .
H12A H 0.578937 0.705628 0.616619 0.088 Uiso 1 1 calc R U
H12B H 0.703454 0.671965 0.593511 0.088 Uiso 1 1 calc R U
H12C H 0.69815 0.687129 0.67744 0.088 Uiso 1 1 calc R U
C13 C 0.947(2) 0.9872(9) 0.4562(11) 0.0283(16) Uani 1 1 d . .
C14 C 0.928(2) 1.0334(9) 0.4011(11) 0.0283(16) Uani 1 1 d . .
C15 C 0.9873(19) 1.0949(8) 0.4156(11) 0.0283(16) Uani 1 1 d . .
H15 H 0.976292 1.127384 0.379335 0.034 Uiso 1 1 calc R U
C16 C 1.0606(19) 1.1066(9) 0.4824(10) 0.0283(16) Uani 1 1 d . .
H16 H 1.099785 1.147443 0.491416 0.034 Uiso 1 1 calc R U
C17 C 1.0786(19) 1.0612(8) 0.5362(11) 0.0283(16) Uani 1 1 d . .
H17 H 1.128853 1.071659 0.581659 0.034 Uiso 1 1 calc R U
C18 C 1.024(2) 0.9991(9) 0.5259(11) 0.0283(16) Uani 1 1 d . .
C19 C 0.856(2) 1.0162(9) 0.3275(10) 0.027(3) Uani 1 1 d . .
H19 H 0.78665 0.985398 0.3351 0.032 Uiso 1 1 calc R U
C20 C 0.945(3) 0.9821(12) 0.2828(12) 0.041(3) Uani 1 1 d . .
H20A H 0.897525 0.971132 0.23485 0.062 Uiso 1 1 calc R U
H20B H 1.017417 1.010406 0.276671 0.062 Uiso 1 1 calc R U
H20C H 0.978481 0.942832 0.30793 0.062 Uiso 1 1 calc R U
C21 C 0.792(2) 1.0743(12) 0.2853(11) 0.041(3) Uani 1 1 d . .
H21A H 0.746717 1.059976 0.237909 0.062 Uiso 1 1 calc R U
H21B H 0.729869 1.093817 0.313193 0.062 Uiso 1 1 calc R U
H21C H 0.857572 1.10588 0.277991 0.062 Uiso 1 1 calc R U
C22 C 1.042(2) 0.9498(9) 0.5864(10) 0.027(3) Uani 1 1 d . .
H22 H 1.045859 0.906977 0.562498 0.032 Uiso 1 1 calc R U
C23 C 0.924(2) 0.9486(12) 0.6232(12) 0.041(3) Uani 1 1 d . .
H23A H 0.847358 0.943793 0.586508 0.062 Uiso 1 1 calc R U
H23B H 0.930153 0.9124 0.657229 0.062 Uiso 1 1 calc R U
H23C H 0.918937 0.988772 0.649923 0.062 Uiso 1 1 calc R U
C24 C 1.163(2) 0.9569(12) 0.6383(12) 0.041(3) Uani 1 1 d . .
H24A H 1.236389 0.957387 0.611275 0.062 Uiso 1 1 calc R U
H24B H 1.161211 0.997229 0.665223 0.062 Uiso 1 1 calc R U
H24C H 1.172427 0.920857 0.672528 0.062 Uiso 1 1 calc R U
C25 C 0.582(2) 0.7191(12) 0.3593(12) 0.039(5) Uani 1 1 d . .
H25 H 0.571083 0.700534 0.309074 0.047 Uiso 1 1 calc R U
C26 C 0.447(2) 0.7172(13) 0.3860(14) 0.049(3) Uani 1 1 d . .
H26A H 0.386025 0.744499 0.354466 0.073 Uiso 1 1 calc R U
H26B H 0.414729 0.672977 0.383873 0.073 Uiso 1 1 calc R U
H26C H 0.455707 0.732868 0.436221 0.073 Uiso 1 1 calc R U
C27 C 0.674(3) 0.6771(13) 0.4081(14) 0.049(3) Uani 1 1 d . .
H27A H 0.758171 0.677936 0.391907 0.073 Uiso 1 1 calc R U
H27B H 0.681938 0.692872 0.458257 0.073 Uiso 1 1 calc R U
H27C H 0.64096 0.632981 0.40591 0.073 Uiso 1 1 calc R U
C28 C 0.602(3) 0.8247(12) 0.2539(15) 0.047(6) Uani 1 1 d . .
H28 H 0.653956 0.7938 0.229141 0.057 Uiso 1 1 calc R U
C29 C 0.469(2) 0.8111(13) 0.2221(14) 0.049(3) Uani 1 1 d . .
H29A H 0.445924 0.767787 0.236167 0.073 Uiso 1 1 calc R U
H29B H 0.411846 0.842433 0.239904 0.073 Uiso 1 1 calc R U
H29C H 0.460314 0.81379 0.168918 0.073 Uiso 1 1 calc R U
C30 C 0.654(3) 0.8894(13) 0.2378(14) 0.049(3) Uani 1 1 d . .
H30A H 0.743551 0.893082 0.261847 0.073 Uiso 1 1 calc R U
H30B H 0.650562 0.894343 0.185111 0.073 Uiso 1 1 calc R U
H30C H 0.602095 0.922986 0.256097 0.073 Uiso 1 1 calc R U
C31 C 0.616(2) 1.0013(11) 0.4845(14) 0.044(6) Uani 1 1 d . .
H31 H 0.708722 0.988047 0.49183 0.053 Uiso 1 1 calc R U
C32 C 0.566(2) 0.9869(13) 0.5560(14) 0.048(6) Uani 1 1 d . .
H32A H 0.567803 0.940512 0.564425 0.071 Uiso 1 1 calc R U
H32B H 0.621731 1.008241 0.596272 0.071 Uiso 1 1 calc R U
H32C H 0.478129 1.002879 0.553153 0.071 Uiso 1 1 calc R U
C33 C 0.614(3) 1.0735(13) 0.4709(18) 0.058(7) Uani 1 1 d . .
H33A H 0.646403 1.08237 0.425045 0.087 Uiso 1 1 calc R U
H33B H 0.526204 1.089547 0.467923 0.087 Uiso 1 1 calc R U
H33C H 0.669806 1.094909 0.511042 0.087 Uiso 1 1 calc R U
C34 C 0.363(3) 0.9489(11) 0.4156(14) 0.045(6) Uani 1 1 d . .
H34 H 0.359543 0.935384 0.46683 0.054 Uiso 1 1 calc R U
C35 C 0.294(2) 0.9004(13) 0.3648(18) 0.057(5) Uani 1 1 d . .
H35A H 0.335756 0.858543 0.3733 0.085 Uiso 1 1 calc R U
H35B H 0.204132 0.897138 0.373383 0.085 Uiso 1 1 calc R U
H35C H 0.295186 0.9137 0.314314 0.085 Uiso 1 1 calc R U
C36 C 0.297(2) 1.0144(13) 0.4019(19) 0.057(5) Uani 1 1 d . .
H36A H 0.342434 1.046256 0.435144 0.085 Uiso 1 1 calc R U
H36B H 0.298529 1.027582 0.351471 0.085 Uiso 1 1 calc R U
H36C H 0.207476 1.01102 0.41054 0.085 Uiso 1 1 calc R U
C37 C 0.652(2) 0.6351(12) -0.0635(11) 0.038(2) Uani 1 1 d . .
C38 C 0.638(2) 0.6931(12) -0.0963(11) 0.038(2) Uani 1 1 d . .
C39 C 0.576(2) 0.6963(12) -0.1727(11) 0.038(2) Uani 1 1 d . .
H39 H 0.565041 0.736138 -0.197848 0.045 Uiso 1 1 calc R U
C40 C 0.534(2) 0.6390(12) -0.2071(11) 0.038(2) Uani 1 1 d . .
H40 H 0.494501 0.640536 -0.256621 0.045 Uiso 1 1 calc R U
C41 C 0.546(2) 0.5822(13) -0.1741(11) 0.038(2) Uani 1 1 d . .
H41 H 0.512787 0.544969 -0.199785 0.045 Uiso 1 1 calc R U
C42 C 0.608(2) 0.5767(13) -0.1015(11) 0.038(2) Uani 1 1 d . .
C43 C 0.684(2) 0.7551(12) -0.0564(12) 0.041(5) Uani 1 1 d . .
H43 H 0.760047 0.743411 -0.019264 0.049 Uiso 1 1 calc R U
C44 C 0.728(2) 0.8060(13) -0.1019(14) 0.047(6) Uani 1 1 d . .
H44A H 0.755263 0.84347 -0.071552 0.07 Uiso 1 1 calc R U
H44B H 0.800041 0.790265 -0.12451 0.07 Uiso 1 1 calc R U
H44C H 0.656658 0.818275 -0.13996 0.07 Uiso 1 1 calc R U
C45 C 0.579(3) 0.7808(16) -0.0138(14) 0.059(7) Uani 1 1 d . .
H45A H 0.551157 0.746257 0.016152 0.089 Uiso 1 1 calc R U
H45B H 0.613634 0.816361 0.017661 0.089 Uiso 1 1 calc R U
H45C H 0.50489 0.795866 -0.048304 0.089 Uiso 1 1 calc R U
C46 C 0.618(2) 0.5114(11) -0.0647(13) 0.039(5) Uani 1 1 d . .
H46 H 0.691737 0.515289 -0.023815 0.047 Uiso 1 1 calc R U
C47 C 0.652(3) 0.4566(14) -0.1094(18) 0.063(9) Uani 1 1 d . .
H47A H 0.728243 0.467635 -0.131435 0.095 Uiso 1 1 calc R U
H47B H 0.670832 0.41868 -0.078328 0.095 Uiso 1 1 calc R U
H47C H 0.579796 0.447272 -0.147878 0.095 Uiso 1 1 calc R U
C48 C 0.505(3) 0.4989(15) -0.0294(17) 0.057(7) Uani 1 1 d . .
H48A H 0.486911 0.536513 -0.000835 0.085 Uiso 1 1 calc R U
H48B H 0.429999 0.490229 -0.066694 0.085 Uiso 1 1 calc R U
H48C H 0.521035 0.461638 0.002856 0.085 Uiso 1 1 calc R U
C49 C 0.720(2) 0.4745(10) 0.1457(13) 0.037(2) Uani 1 1 d . .
C50 C 0.605(2) 0.4651(10) 0.1770(13) 0.037(2) Uani 1 1 d . .
C51 C 0.580(2) 0.4023(10) 0.1968(13) 0.037(2) Uani 1 1 d . .
H51 H 0.5065 0.394111 0.219633 0.044 Uiso 1 1 calc R U
C52 C 0.653(2) 0.3548(10) 0.1848(12) 0.037(2) Uani 1 1 d . .
H52 H 0.630801 0.313347 0.20009 0.044 Uiso 1 1 calc R U
C53 C 0.760(2) 0.3597(9) 0.1522(12) 0.037(2) Uani 1 1 d . .
H53 H 0.808682 0.32296 0.143337 0.044 Uiso 1 1 calc R U
C54 C 0.796(2) 0.4218(10) 0.1320(13) 0.037(2) Uani 1 1 d . .
C55 C 0.512(2) 0.5195(11) 0.1870(14) 0.041(5) Uani 1 1 d . .
H55 H 0.529836 0.554364 0.152915 0.049 Uiso 1 1 calc R U
C56 C 0.3726(19) 0.5011(14) 0.1643(18) 0.055(7) Uani 1 1 d . .
H56A H 0.360785 0.483942 0.114601 0.083 Uiso 1 1 calc R U
H56B H 0.348678 0.468309 0.197612 0.083 Uiso 1 1 calc R U
H56C H 0.318044 0.538992 0.165988 0.083 Uiso 1 1 calc R U
C57 C 0.545(3) 0.5470(15) 0.2633(15) 0.059(7) Uani 1 1 d . .
H57A H 0.637288 0.557427 0.272862 0.088 Uiso 1 1 calc R U
H57B H 0.494772 0.586006 0.267284 0.088 Uiso 1 1 calc R U
H57C H 0.525406 0.515324 0.298908 0.088 Uiso 1 1 calc R U
C58 C 0.913(2) 0.4302(9) 0.0977(11) 0.029(4) Uani 1 1 d . .
H58 H 0.904176 0.472194 0.071422 0.035 Uiso 1 1 calc R U
C59 C 0.931(2) 0.3788(13) 0.0415(13) 0.047(6) Uani 1 1 d . .
H59A H 1.010544 0.387566 0.021329 0.07 Uiso 1 1 calc R U
H59B H 0.937859 0.336511 0.064914 0.07 Uiso 1 1 calc R U
H59C H 0.857718 0.379239 0.002149 0.07 Uiso 1 1 calc R U
C60 C 1.030(2) 0.4348(17) 0.1547(14) 0.056(7) Uani 1 1 d . .
H60A H 1.106739 0.440323 0.131095 0.084 Uiso 1 1 calc R U
H60B H 1.021659 0.471683 0.186331 0.084 Uiso 1 1 calc R U
H60C H 1.038825 0.395457 0.183905 0.084 Uiso 1 1 calc R U
C61 C 0.997(2) 0.7654(12) 0.1210(11) 0.040(3) Uani 1 1 d . .
H61 H 0.995826 0.762964 0.06716 0.048 Uiso 1 1 calc R U
C62 C 0.882(2) 0.8079(10) 0.1341(12) 0.039(5) Uani 1 1 d . .
H62A H 0.801505 0.787531 0.112058 0.058 Uiso 1 1 calc R U
H62B H 0.882604 0.812896 0.186581 0.058 Uiso 1 1 calc R U
H62C H 0.889722 0.85011 0.111958 0.058 Uiso 1 1 calc R U
C63 C 1.127(3) 0.7941(13) 0.1540(14) 0.051(6) Uani 1 1 d . .
H63A H 1.196175 0.765613 0.144299 0.077 Uiso 1 1 calc R U
H63B H 1.136914 0.836208 0.132043 0.077 Uiso 1 1 calc R U
H63C H 1.129796 0.798994 0.206666 0.077 Uiso 1 1 calc R U
C64 C 1.051(2) 0.6723(12) 0.2490(11) 0.040(3) Uani 1 1 d . .
H64 H 1.058199 0.715951 0.271679 0.048 Uiso 1 1 calc R U
C65 C 0.967(3) 0.6324(15) 0.2911(14) 0.057(7) Uani 1 1 d . .
H65A H 0.880619 0.650777 0.285238 0.085 Uiso 1 1 calc R U
H65B H 0.962861 0.588322 0.272428 0.085 Uiso 1 1 calc R U
H65C H 1.004467 0.632185 0.3428 0.085 Uiso 1 1 calc R U
C66 C 1.191(3) 0.6443(17) 0.2570(15) 0.066(9) Uani 1 1 d . .
H66A H 1.243602 0.670927 0.229378 0.099 Uiso 1 1 calc R U
H66B H 1.229585 0.644218 0.30854 0.099 Uiso 1 1 calc R U
H66C H 1.18798 0.600355 0.238167 0.099 Uiso 1 1 calc R U
C67 C 0.965(2) 0.5834(13) -0.0784(11) 0.040(3) Uani 1 1 d . .
H67 H 0.883078 0.572216 -0.059956 0.048 Uiso 1 1 calc R U
C68 C 0.926(2) 0.6102(14) -0.1554(12) 0.046(5) Uani 1 1 d . .
H68A H 0.876665 0.649975 -0.152986 0.068 Uiso 1 1 calc R U
H68B H 1.003127 0.619221 -0.177131 0.068 Uiso 1 1 calc R U
H68C H 0.872332 0.578714 -0.185347 0.068 Uiso 1 1 calc R U
C69 C 1.042(2) 0.5212(12) -0.0780(14) 0.042(5) Uani 1 1 d . .
H69A H 1.064732 0.505887 -0.027756 0.063 Uiso 1 1 calc R U
H69B H 0.989882 0.488656 -0.107016 0.063 Uiso 1 1 calc R U
H69C H 1.120677 0.529164 -0.0988 0.063 Uiso 1 1 calc R U
C70 C 1.219(2) 0.6356(12) -0.0138(11) 0.040(3) Uani 1 1 d . .
H70 H 1.23665 0.588731 -0.006549 0.048 Uiso 1 1 calc R U
C71 C 1.261(2) 0.6571(15) -0.0881(12) 0.049(5) Uani 1 1 d . .
H71A H 1.211179 0.633027 -0.128165 0.073 Uiso 1 1 calc R U
H71B H 1.244817 0.703074 -0.095392 0.073 Uiso 1 1 calc R U
H71C H 1.352955 0.648374 -0.086835 0.073 Uiso 1 1 calc R U
C72 C 1.296(2) 0.6726(15) 0.0495(11) 0.049(5) Uani 1 1 d . .
H72A H 1.268971 0.658791 0.095337 0.073 Uiso 1 1 calc R U
H72B H 1.387935 0.663935 0.051203 0.073 Uiso 1 1 calc R U
H72C H 1.279797 0.718635 0.042647 0.073 Uiso 1 1 calc R U
N1 N 0.8866(16) 0.7987(9) 0.5083(9) 0.034(2) Uani 1 1 d . .
N2 N 0.8925(16) 0.9233(9) 0.4426(9) 0.034(2) Uani 1 1 d . .
N3 N 0.7125(16) 0.6288(9) 0.0110(9) 0.034(2) Uani 1 1 d . .
N4 N 0.7567(16) 0.5388(9) 0.1322(9) 0.034(2) Uani 1 1 d . .
P1 P 0.6409(5) 0.8028(3) 0.3541(3) 0.0315(11) Uani 1 1 d . .
P2 P 0.6029(5) 0.8595(2) 0.4447(3) 0.0334(12) Uani 1 1 d . .
P3 P 0.5360(5) 0.9564(3) 0.4031(3) 0.0353(12) Uani 1 1 d . .
P4 P 0.9722(5) 0.6826(3) 0.1534(3) 0.0311(11) Uani 1 1 d . .
P5 P 1.0180(5) 0.6030(3) 0.0881(3) 0.0297(11) Uani 1 1 d . .
P6 P 1.0428(5) 0.6504(3) -0.0177(3) 0.0339(11) Uani 1 1 d . .
Cl1 Cl 0.9601(5) 0.8101(3) 0.3451(3) 0.0351(11) Uani 1 1 d . .
Cl2 Cl 0.6486(5) 0.6792(3) 0.1636(3) 0.0391(11) Uani 1 1 d . .
W1 W 0.83795(8) 0.84649(4) 0.43335(4) 0.0257(2) Uani 1 1 d . .
W2 W 0.78139(8) 0.61558(4) 0.09992(4) 0.0278(2) Uani 1 1 d . .

loop_
_atom_site_aniso_label
_atom_site_aniso_U_11
_atom_site_aniso_U_22
_atom_site_aniso_U_33
_atom_site_aniso_U_23
_atom_site_aniso_U_13
_atom_site_aniso_U_12
C1 0.041(5) 0.040(5) 0.020(4) 0.008(3) 0.000(3) 0.001(4)
C2 0.041(5) 0.040(5) 0.020(4) 0.008(3) 0.000(3) 0.001(4)
C3 0.041(5) 0.040(5) 0.020(4) 0.008(3) 0.000(3) 0.001(4)
C4 0.041(5) 0.040(5) 0.020(4) 0.008(3) 0.000(3) 0.001(4)
C5 0.041(5) 0.040(5) 0.020(4) 0.008(3) 0.000(3) 0.001(4)
C6 0.041(5) 0.040(5) 0.020(4) 0.008(3) 0.000(3) 0.001(4)
C7 0.027(11) 0.039(12) 0.046(13) 0.005(10) -0.001(9) 0.002(9)
C8 0.037(12) 0.036(12) 0.057(15) 0.005(11) 0.011(11) 0.010(9)
C9 0.018(10) 0.073(18) 0.054(14) 0.004(13) -0.005(9) -0.006(10)
C10 0.049(12) 0.025(9) 0.016(8) 0.013(7) 0.018(8) 0.007(8)
C11 0.056(14) 0.049(13) 0.034(12) -0.007(10) 0.025(11) -0.015(11)
C12 0.08(2) 0.046(15) 0.052(15) -0.001(12) 0.004(14) -0.030(14)
C13 0.036(4) 0.015(4) 0.033(4) -0.002(3) 0.003(3) -0.006(3)
C14 0.036(4) 0.015(4) 0.033(4) -0.002(3) 0.003(3) -0.006(3)
C15 0.036(4) 0.015(4) 0.033(4) -0.002(3) 0.003(3) -0.006(3)
C16 0.036(4) 0.015(4) 0.033(4) -0.002(3) 0.003(3) -0.006(3)
C17 0.036(4) 0.015(4) 0.033(4) -0.002(3) 0.003(3) -0.006(3)
C18 0.036(4) 0.015(4) 0.033(4) -0.002(3) 0.003(3) -0.006(3)
C19 0.041(8) 0.020(6) 0.020(6) 0.007(5) 0.007(5) -0.012(6)
C20 0.056(7) 0.040(6) 0.027(5) -0.010(5) 0.003(5) -0.003(5)
C21 0.056(7) 0.040(6) 0.027(5) -0.010(5) 0.003(5) -0.003(5)
C22 0.041(8) 0.020(6) 0.020(6) 0.007(5) 0.007(5) -0.012(6)
C23 0.056(7) 0.040(6) 0.027(5) -0.010(5) 0.003(5) -0.003(5)
C24 0.056(7) 0.040(6) 0.027(5) -0.010(5) 0.003(5) -0.003(5)
C25 0.031(11) 0.051(14) 0.037(11) -0.019(10) 0.008(9) 0.013(10)
C26 0.046(7) 0.047(7) 0.048(7) 0.003(6) -0.008(5) -0.008(6)
C27 0.046(7) 0.047(7) 0.048(7) 0.003(6) -0.008(5) -0.008(6)
C28 0.052(14) 0.036(12) 0.053(14) -0.006(10) 0.006(11) -0.003(10)
C29 0.046(7) 0.047(7) 0.048(7) 0.003(6) -0.008(5) -0.008(6)
C30 0.046(7) 0.047(7) 0.048(7) 0.003(6) -0.008(5) -0.008(6)
C31 0.043(13) 0.029(11) 0.063(15) -0.020(11) 0.015(11) 0.002(9)
C32 0.046(13) 0.050(14) 0.052(14) -0.029(12) 0.026(11) 0.000(11)
C33 0.052(15) 0.044(14) 0.08(2) 0.009(14) 0.022(14) -0.014(12)
C34 0.058(15) 0.032(12) 0.047(13) 0.003(10) 0.014(11) 0.009(11)
C35 0.024(8) 0.046(11) 0.099(16) -0.008(10) 0.002(9) 0.018(7)
C36 0.024(8) 0.046(11) 0.099(16) -0.008(10) 0.002(9) 0.018(7)
C37 0.031(4) 0.057(6) 0.022(4) 0.001(4) -0.004(3) -0.001(4)
C38 0.031(4) 0.057(6) 0.022(4) 0.001(4) -0.004(3) -0.001(4)
C39 0.031(4) 0.057(6) 0.022(4) 0.001(4) -0.004(3) -0.001(4)
C40 0.031(4) 0.057(6) 0.022(4) 0.001(4) -0.004(3) -0.001(4)
C41 0.031(4) 0.057(6) 0.022(4) 0.001(4) -0.004(3) -0.001(4)
C42 0.031(4) 0.057(6) 0.022(4) 0.001(4) -0.004(3) -0.001(4)
C43 0.043(12) 0.045(13) 0.032(11) 0.023(10) -0.003(9) -0.002(10)
C44 0.033(12) 0.053(15) 0.051(14) 0.016(11) -0.007(10) -0.001(10)
C45 0.060(17) 0.08(2) 0.038(13) -0.017(13) -0.005(12) 0.001(14)
C46 0.029(10) 0.039(12) 0.047(13) -0.032(10) -0.006(9) 0.001(9)
C47 0.066(18) 0.044(14) 0.073(19) -0.030(14) -0.014(15) 0.021(13)
C48 0.052(16) 0.055(16) 0.063(17) 0.002(14) 0.010(13) -0.009(13)
C49 0.040(5) 0.022(4) 0.048(5) 0.013(4) 0.005(4) -0.004(3)
C50 0.040(5) 0.022(4) 0.048(5) 0.013(4) 0.005(4) -0.004(3)
C51 0.040(5) 0.022(4) 0.048(5) 0.013(4) 0.005(4) -0.004(3)
C52 0.040(5) 0.022(4) 0.048(5) 0.013(4) 0.005(4) -0.004(3)
C53 0.040(5) 0.022(4) 0.048(5) 0.013(4) 0.005(4) -0.004(3)
C54 0.040(5) 0.022(4) 0.048(5) 0.013(4) 0.005(4) -0.004(3)
C55 0.040(12) 0.032(11) 0.056(14) 0.005(10) 0.023(11) -0.013(9)
C56 0.010(9) 0.061(16) 0.09(2) -0.020(15) 0.003(11) 0.009(10)
C57 0.053(16) 0.068(18) 0.051(15) -0.019(13) -0.009(12) 0.009(13)
C58 0.039(11) 0.021(9) 0.030(10) -0.002(7) 0.017(8) 0.016(8)
C59 0.050(14) 0.049(14) 0.040(13) 0.000(11) 0.004(11) -0.001(12)
C60 0.036(13) 0.09(2) 0.041(13) -0.002(14) 0.004(11) -0.003(13)
C61 0.046(6) 0.054(7) 0.023(5) -0.005(5) 0.016(4) -0.009(5)
C62 0.061(15) 0.027(10) 0.031(11) -0.007(9) 0.014(10) 0.003(10)
C63 0.064(16) 0.041(13) 0.048(14) 0.004(11) 0.007(12) -0.019(12)
C64 0.046(6) 0.054(7) 0.023(5) -0.005(5) 0.016(4) -0.009(5)
C65 0.064(17) 0.07(2) 0.035(12) 0.004(12) 0.007(11) -0.017(14)
C66 0.051(15) 0.09(2) 0.041(14) -0.019(14) -0.032(12) -0.007(15)
C67 0.046(6) 0.054(7) 0.023(5) -0.005(5) 0.016(4) -0.009(5)
C68 0.036(11) 0.058(15) 0.041(12) -0.011(12) 0.003(9) 0.005(12)
C69 0.029(11) 0.050(14) 0.047(13) 0.000(11) 0.002(10) 0.001(10)
C70 0.046(6) 0.054(7) 0.023(5) -0.005(5) 0.016(4) -0.009(5)
C71 0.029(8) 0.096(15) 0.025(8) 0.002(8) 0.020(6) -0.007(8)
C72 0.029(8) 0.096(15) 0.025(8) 0.002(8) 0.020(6) -0.007(8)
N1 0.027(4) 0.050(6) 0.027(4) -0.012(4) 0.012(3) 0.001(4)
N2 0.027(4) 0.050(6) 0.027(4) -0.012(4) 0.012(3) 0.001(4)
N3 0.027(4) 0.050(6) 0.027(4) -0.012(4) 0.012(3) 0.001(4)
N4 0.027(4) 0.050(6) 0.027(4) -0.012(4) 0.012(3) 0.001(4)
P1 0.030(2) 0.035(3) 0.028(2) 0.000(2) -0.001(2) 0.000(2)
P2 0.028(2) 0.029(3) 0.043(3) -0.001(2) 0.007(2) 0.0032(19)
P3 0.034(3) 0.027(2) 0.046(3) 0.000(2) 0.008(2) 0.008(2)
P4 0.034(3) 0.035(3) 0.026(2) -0.006(2) 0.008(2) -0.004(2)
P5 0.029(2) 0.036(3) 0.025(2) -0.002(2) 0.0078(19) -0.002(2)
P6 0.032(3) 0.046(3) 0.025(2) 0.000(2) 0.0080(19) -0.003(2)
Cl1 0.037(2) 0.046(3) 0.027(2) -0.006(2) 0.0195(19) 0.007(2)
Cl2 0.040(3) 0.036(3) 0.045(3) -0.008(2) 0.019(2) 0.007(2)
W1 0.0262(4) 0.0280(4) 0.0233(4) -0.0001(3) 0.0047(3) 0.0005(3)
W2 0.0279(4) 0.0304(5) 0.0258(4) -0.0016(3) 0.0065(3) 0.0000(4)

loop_
_atom_type_symbol
_atom_type_description
_atom_type_scat_dispersion_real
_atom_type_scat_dispersion_imag
_atom_type_scat_source
C C 0.0181 0.0091 'International Tables Vol C Tables 4.2.6.8 and 6.1.1.4'
H H 0 0 'International Tables Vol C Tables 4.2.6.8 and 6.1.1.4'
N N 0.0311 0.018 'International Tables Vol C Tables 4.2.6.8 and 6.1.1.4'
P P 0.2955 0.4335 'International Tables Vol C Tables 4.2.6.8 and 6.1.1.4'
Cl Cl 0.3639 0.7018 'International Tables Vol C Tables 4.2.6.8 and 6.1.1.4'
W W -5.4734 5.5774 'International Tables Vol C Tables 4.2.6.8 and 6.1.1.4'

loop_
_exptl_crystal_face_index_h
_exptl_crystal_face_index_k
_exptl_crystal_face_index_l
_exptl_crystal_face_perp_dist
-15 -1 1 0.1250
-7 -22 16 0.1090
1 20 -15 0.0920
6 -18 13 0.0920
11 8 -6 0.1780
0 -9 -13 0.0770
-1 10 11 0.1760

loop_
_geom_angle_atom_site_label_1
_geom_angle_atom_site_label_2
_geom_angle_atom_site_label_3
_geom_angle
C2 C1 C6 121.7(18)
C2 C1 N1 119.5(18)
C6 C1 N1 118.7(19)
C3 C2 C1 119.0(19)
C3 C2 C7 119(2)
C1 C2 C7 121.8(17)
C2 C3 C4 119(2)
C2 C3 H3 120.3
C4 C3 H3 120.3
C5 C4 C3 119.3(19)
C5 C4 H4 120.4
C3 C4 H4 120.4
C6 C5 C4 123(2)
C6 C5 H5 118.4
C4 C5 H5 118.4
C5 C6 C1 117(2)
C5 C6 C10 121.8(19)
C1 C6 C10 121.0(17)
C9 C7 C2 115(2)
C9 C7 C8 111(2)
C2 C7 C8 109.1(19)
C9 C7 H7 107
C2 C7 H7 107
C8 C7 H7 107
C7 C8 H8A 109.5
C7 C8 H8B 109.5
H8A C8 H8B 109.5
C7 C8 H8C 109.5
H8A C8 H8C 109.5
H8B C8 H8C 109.5
C7 C9 H9A 109.5
C7 C9 H9B 109.5
H9A C9 H9B 109.5
C7 C9 H9C 109.5
H9A C9 H9C 109.5
H9B C9 H9C 109.5
C6 C10 C12 111(2)
C6 C10 C11 112.6(19)
C12 C10 C11 109.1(19)
C6 C10 H10 107.8
C12 C10 H10 107.8
C11 C10 H10 107.8
C10 C11 H11A 109.5
C10 C11 H11B 109.5
H11A C11 H11B 109.5
C10 C11 H11C 109.5
H11A C11 H11C 109.5
H11B C11 H11C 109.5
C10 C12 H12A 109.5
C10 C12 H12B 109.5
H12A C12 H12B 109.5
C10 C12 H12C 109.5
H12A C12 H12C 109.5
H12B C12 H12C 109.5
C14 C13 C18 122.5(17)
C14 C13 N2 119.7(17)
C18 C13 N2 117.7(16)
C13 C14 C15 118.0(18)
C13 C14 C19 119.9(16)
C15 C14 C19 121.9(17)
C16 C15 C14 119.7(18)
C16 C15 H15 120.2
C14 C15 H15 120.2
C17 C16 C15 122.1(17)
C17 C16 H16 118.9
C15 C16 H16 118.9
C16 C17 C18 121.6(18)
C16 C17 H17 119.2
C18 C17 H17 119.2
C17 C18 C13 116.1(17)
C17 C18 C22 121.3(17)
C13 C18 C22 122.6(16)
C14 C19 C20 110.2(18)
C14 C19 C21 113.4(16)
C20 C19 C21 110.4(17)
C14 C19 H19 107.5
C20 C19 H19 107.5
C21 C19 H19 107.5
C19 C20 H20A 109.5
C19 C20 H20B 109.5
H20A C20 H20B 109.5
C19 C20 H20C 109.5
H20A C20 H20C 109.5
H20B C20 H20C 109.5
C19 C21 H21A 109.5
C19 C21 H21B 109.5
H21A C21 H21B 109.5
C19 C21 H21C 109.5
H21A C21 H21C 109.5
H21B C21 H21C 109.5
C24 C22 C23 113.0(17)
C24 C22 C18 114.1(17)
C23 C22 C18 109.6(18)
C24 C22 H22 106.5
C23 C22 H22 106.5
C18 C22 H22 106.5
C22 C23 H23A 109.5
C22 C23 H23B 109.5
H23A C23 H23B 109.5
C22 C23 H23C 109.5
H23A C23 H23C 109.5
H23B C23 H23C 109.5
C22 C24 H24A 109.5
C22 C24 H24B 109.5
H24A C24 H24B 109.5
C22 C24 H24C 109.5
H24A C24 H24C 109.5
H24B C24 H24C 109.5
C27 C25 C26 109(2)
C27 C25 P1 112.9(17)
C26 C25 P1 111.4(16)
C27 C25 H25 107.8
C26 C25 H25 107.8
P1 C25 H25 107.8
C25 C26 H26A 109.5
C25 C26 H26B 109.5
H26A C26 H26B 109.5
C25 C26 H26C 109.5
H26A C26 H26C 109.5
H26B C26 H26C 109.5
C25 C27 H27A 109.5
C25 C27 H27B 109.5
H27A C27 H27B 109.5
C25 C27 H27C 109.5
H27A C27 H27C 109.5
H27B C27 H27C 109.5
C29 C28 C30 117(2)
C29 C28 P1 113.5(19)
C30 C28 P1 112.3(18)
C29 C28 H28 104.2
C30 C28 H28 104.2
P1 C28 H28 104.2
C28 C29 H29A 109.5
C28 C29 H29B 109.5
H29A C29 H29B 109.5
C28 C29 H29C 109.5
H29A C29 H29C 109.5
H29B C29 H29C 109.5
C28 C30 H30A 109.5
C28 C30 H30B 109.5
H30A C30 H30B 109.5
C28 C30 H30C 109.5
H30A C30 H30C 109.5
H30B C30 H30C 109.5
C33 C31 C32 110(2)
C33 C31 P3 112(2)
C32 C31 P3 115.7(17)
C33 C31 H31 106.3
C32 C31 H31 106.3
P3 C31 H31 106.3
C31 C32 H32A 109.5
C31 C32 H32B 109.5
H32A C32 H32B 109.5
C31 C32 H32C 109.5
H32A C32 H32C 109.5
H32B C32 H32C 109.5
C31 C33 H33A 109.5
C31 C33 H33B 109.5
H33A C33 H33B 109.5
C31 C33 H33C 109.5
H33A C33 H33C 109.5
H33B C33 H33C 109.5
C35 C34 C36 109(2)
C35 C34 P3 111.7(17)
C36 C34 P3 109.3(18)
C35 C34 H34 108.9
C36 C34 H34 108.9
P3 C34 H34 108.9
C34 C35 H35A 109.5
C34 C35 H35B 109.5
H35A C35 H35B 109.5
C34 C35 H35C 109.5
H35A C35 H35C 109.5
H35B C35 H35C 109.5
C34 C36 H36A 109.5
C34 C36 H36B 109.5
H36A C36 H36B 109.5
C34 C36 H36C 109.5
H36A C36 H36C 109.5
H36B C36 H36C 109.5
C38 C37 N3 121(2)
C38 C37 C42 121.8(19)
N3 C37 C42 117(2)
C37 C38 C39 119(2)
C37 C38 C43 122.1(18)
C39 C38 C43 119(2)
C40 C39 C38 118(2)
C40 C39 H39 121.1
C38 C39 H39 121.1
C41 C40 C39 123.4(19)
C41 C40 H40 118.3
C39 C40 H40 118.3
C40 C41 C42 121(2)
C40 C41 H41 119.6
C42 C41 H41 119.6
C41 C42 C37 118(2)
C41 C42 C46 120(2)
C37 C42 C46 122.6(17)
C44 C43 C38 116(2)
C44 C43 C45 111(2)
C38 C43 C45 110(2)
C44 C43 H43 106.7
C38 C43 H43 106.7
C45 C43 H43 106.7
C43 C44 H44A 109.5
C43 C44 H44B 109.5
H44A C44 H44B 109.5
C43 C44 H44C 109.5
H44A C44 H44C 109.5
H44B C44 H44C 109.5
C43 C45 H45A 109.5
C43 C45 H45B 109.5
H45A C45 H45B 109.5
C43 C45 H45C 109.5
H45A C45 H45C 109.5
H45B C45 H45C 109.5
C48 C46 C47 113(2)
C48 C46 C42 111(2)
C47 C46 C42 116(2)
C48 C46 H46 105.2
C47 C46 H46 105.2
C42 C46 H46 105.2
C46 C47 H47A 109.5
C46 C47 H47B 109.5
H47A C47 H47B 109.5
C46 C47 H47C 109.5
H47A C47 H47C 109.5
H47B C47 H47C 109.5
C46 C48 H48A 109.5
C46 C48 H48B 109.5
H48A C48 H48B 109.5
C46 C48 H48C 109.5
H48A C48 H48C 109.5
H48B C48 H48C 109.5
C54 C49 N4 122.0(19)
C54 C49 C50 120.2(18)
N4 C49 C50 117.8(19)
C51 C50 C49 116(2)
C51 C50 C55 121(2)
C49 C50 C55 122.9(18)
C52 C51 C50 122(2)
C52 C51 H51 119
C50 C51 H51 119
C51 C52 C53 125(2)
C51 C52 H52 117.5
C53 C52 H52 117.5
C52 C53 C54 117(2)
C52 C53 H53 121.3
C54 C53 H53 121.3
C49 C54 C53 119(2)
C49 C54 C58 121.1(18)
C53 C54 C58 120(2)
C56 C55 C57 116(2)
C56 C55 C50 113(2)
C57 C55 C50 109(2)
C56 C55 H55 106.1
C57 C55 H55 106.1
C50 C55 H55 106.1
C55 C56 H56A 109.5
C55 C56 H56B 109.5
H56A C56 H56B 109.5
C55 C56 H56C 109.5
H56A C56 H56C 109.5
H56B C56 H56C 109.5
C55 C57 H57A 109.5
C55 C57 H57B 109.5
H57A C57 H57B 109.5
C55 C57 H57C 109.5
H57A C57 H57C 109.5
H57B C57 H57C 109.5
C54 C58 C60 110.5(19)
C54 C58 C59 114.4(19)
C60 C58 C59 110.6(19)
C54 C58 H58 107
C60 C58 H58 107
C59 C58 H58 107
C58 C59 H59A 109.5
C58 C59 H59B 109.5
H59A C59 H59B 109.5
C58 C59 H59C 109.5
H59A C59 H59C 109.5
H59B C59 H59C 109.5
C58 C60 H60A 109.5
C58 C60 H60B 109.5
H60A C60 H60B 109.5
C58 C60 H60C 109.5
H60A C60 H60C 109.5
H60B C60 H60C 109.5
C63 C61 C62 112(2)
C63 C61 P4 113.3(18)
C62 C61 P4 109.2(15)
C63 C61 H61 107.2
C62 C61 H61 107.2
P4 C61 H61 107.2
C61 C62 H62A 109.5
C61 C62 H62B 109.5
H62A C62 H62B 109.5
C61 C62 H62C 109.5
H62A C62 H62C 109.5
H62B C62 H62C 109.5
C61 C63 H63A 109.5
C61 C63 H63B 109.5
H63A C63 H63B 109.5
C61 C63 H63C 109.5
H63A C63 H63C 109.5
H63B C63 H63C 109.5
C65 C64 C66 111(2)
C65 C64 P4 110.3(17)
C66 C64 P4 114.2(15)
C65 C64 H64 107
C66 C64 H64 107
P4 C64 H64 107
C64 C65 H65A 109.5
C64 C65 H65B 109.5
H65A C65 H65B 109.5
C64 C65 H65C 109.5
H65A C65 H65C 109.5
H65B C65 H65C 109.5
C64 C66 H66A 109.5
C64 C66 H66B 109.5
H66A C66 H66B 109.5
C64 C66 H66C 109.5
H66A C66 H66C 109.5
H66B C66 H66C 109.5
C69 C67 C68 112.4(19)
C69 C67 P6 116.1(17)
C68 C67 P6 108.4(18)
C69 C67 H67 106.5
C68 C67 H67 106.5
P6 C67 H67 106.5
C67 C68 H68A 109.5
C67 C68 H68B 109.5
H68A C68 H68B 109.5
C67 C68 H68C 109.5
H68A C68 H68C 109.5
H68B C68 H68C 109.5
C67 C69 H69A 109.5
C67 C69 H69B 109.5
H69A C69 H69B 109.5
C67 C69 H69C 109.5
H69A C69 H69C 109.5
H69B C69 H69C 109.5
C72 C70 C71 110.3(19)
C72 C70 P6 110.5(15)
C71 C70 P6 109.1(16)
C72 C70 H70 109
C71 C70 H70 109
P6 C70 H70 109
C70 C71 H71A 109.5
C70 C71 H71B 109.5
H71A C71 H71B 109.5
C70 C71 H71C 109.5
H71A C71 H71C 109.5
H71B C71 H71C 109.5
C70 C72 H72A 109.5
C70 C72 H72B 109.5
H72A C72 H72B 109.5
C70 C72 H72C 109.5
H72A C72 H72C 109.5
H72B C72 H72C 109.5
C1 N1 W1 158.5(16)
C13 N2 W1 174.9(16)
C37 N3 W2 175.8(17)
C49 N4 W2 169.0(16)
C25 P1 C28 104.6(10)
C25 P1 P2 111.9(7)
C28 P1 P2 126.9(8)
C25 P1 W1 124.0(7)
C28 P1 W1 121.3(8)
P2 P1 W1 65.0(2)
P1 P2 P3 108.2(3)
P1 P2 W1 64.7(2)
P3 P2 W1 109.1(3)
C31 P3 C34 105.6(11)
C31 P3 P2 95.4(8)
C34 P3 P2 98.1(8)
C64 P4 C61 110.6(11)
C64 P4 P5 110.2(8)
C61 P4 P5 118.6(7)
C64 P4 W2 121.8(8)
C61 P4 W2 122.0(8)
P5 P4 W2 65.42(19)
P4 P5 P6 102.7(3)
P4 P5 W2 64.25(19)
P6 P5 W2 106.0(2)
C70 P6 C67 103.8(10)
C70 P6 P5 98.1(7)
C67 P6 P5 95.7(7)
N2 W1 N1 114.1(9)
N2 W1 Cl1 99.4(5)
N1 W1 Cl1 104.5(5)
N2 W1 P1 129.3(6)
N1 W1 P1 112.2(6)
Cl1 W1 P1 87.93(18)
N2 W1 P2 102.1(6)
N1 W1 P2 99.6(6)
Cl1 W1 P2 137.45(18)
P1 W1 P2 50.28(18)
N3 W2 N4 114.5(8)
N3 W2 Cl2 101.3(6)
N4 W2 Cl2 102.2(5)
N3 W2 P4 118.8(6)
N4 W2 P4 121.7(6)
Cl2 W2 P4 89.27(18)
N3 W2 P5 101.9(5)
N4 W2 P5 97.7(6)
Cl2 W2 P5 139.44(18)
P4 W2 P5 50.33(17)

loop_
_geom_bond_atom_site_label_1
_geom_bond_atom_site_label_2
_geom_bond_distance
C1 C2 1.40(3)
C1 C6 1.41(3)
C1 N1 1.46(3)
C2 C3 1.39(3)
C2 C7 1.52(3)
C3 C4 1.42(3)
C3 H3 0.95
C4 C5 1.37(3)
C4 H4 0.95
C5 C6 1.37(3)
C5 H5 0.95
C6 C10 1.49(3)
C7 C9 1.49(3)
C7 C8 1.53(3)
C7 H7 1
C8 H8A 0.98
C8 H8B 0.98
C8 H8C 0.98
C9 H9A 0.98
C9 H9B 0.98
C9 H9C 0.98
C10 C12 1.53(3)
C10 C11 1.57(3)
C10 H10 1
C11 H11A 0.98
C11 H11B 0.98
C11 H11C 0.98
C12 H12A 0.98
C12 H12B 0.98
C12 H12C 0.98
C13 C14 1.40(3)
C13 C18 1.44(3)
C13 N2 1.46(3)
C14 C15 1.43(2)
C14 C19 1.50(3)
C15 C16 1.38(3)
C15 H15 0.95
C16 C17 1.37(3)
C16 H16 0.95
C17 C18 1.42(2)
C17 H17 0.95
C18 C22 1.51(3)
C19 C20 1.52(3)
C19 C21 1.54(3)
C19 H19 1
C20 H20A 0.98
C20 H20B 0.98
C20 H20C 0.98
C21 H21A 0.98
C21 H21B 0.98
C21 H21C 0.98
C22 C24 1.49(3)
C22 C23 1.50(3)
C22 H22 1
C23 H23A 0.98
C23 H23B 0.98
C23 H23C 0.98
C24 H24A 0.98
C24 H24B 0.98
C24 H24C 0.98
C25 C27 1.50(3)
C25 C26 1.57(3)
C25 P1 1.86(3)
C25 H25 1
C26 H26A 0.98
C26 H26B 0.98
C26 H26C 0.98
C27 H27A 0.98
C27 H27B 0.98
C27 H27C 0.98
C28 C29 1.46(3)
C28 C30 1.50(4)
C28 P1 1.90(3)
C28 H28 1
C29 H29A 0.98
C29 H29B 0.98
C29 H29C 0.98
C30 H30A 0.98
C30 H30B 0.98
C30 H30C 0.98
C31 C33 1.53(4)
C31 C32 1.53(3)
C31 P3 1.87(2)
C31 H31 1
C32 H32A 0.98
C32 H32B 0.98
C32 H32C 0.98
C33 H33A 0.98
C33 H33B 0.98
C33 H33C 0.98
C34 C35 1.50(4)
C34 C36 1.54(3)
C34 P3 1.87(3)
C34 H34 1
C35 H35A 0.98
C35 H35B 0.98
C35 H35C 0.98
C36 H36A 0.98
C36 H36B 0.98
C36 H36C 0.98
C37 C38 1.35(3)
C37 N3 1.44(3)
C37 C42 1.45(3)
C38 C39 1.47(3)
C38 C43 1.53(3)
C39 C40 1.40(3)
C39 H39 0.95
C40 C41 1.33(3)
C40 H40 0.95
C41 C42 1.41(3)
C41 H41 0.95
C42 C46 1.52(4)
C43 C44 1.47(3)
C43 C45 1.55(4)
C43 H43 1
C44 H44A 0.98
C44 H44B 0.98
C44 H44C 0.98
C45 H45A 0.98
C45 H45B 0.98
C45 H45C 0.98
C46 C48 1.47(4)
C46 C47 1.49(3)
C46 H46 1
C47 H47A 0.98
C47 H47B 0.98
C47 H47C 0.98
C48 H48A 0.98
C48 H48B 0.98
C48 H48C 0.98
C49 C54 1.40(3)
C49 N4 1.43(3)
C49 C50 1.44(3)
C50 C51 1.40(3)
C50 C55 1.53(3)
C51 C52 1.30(3)
C51 H51 0.95
C52 C53 1.36(3)
C52 H52 0.95
C53 C54 1.41(3)
C53 H53 0.95
C54 C58 1.48(3)
C55 C56 1.51(3)
C55 C57 1.52(4)
C55 H55 1
C56 H56A 0.98
C56 H56B 0.98
C56 H56C 0.98
C57 H57A 0.98
C57 H57B 0.98
C57 H57C 0.98
C58 C60 1.50(3)
C58 C59 1.53(3)
C58 H58 1
C59 H59A 0.98
C59 H59B 0.98
C59 H59C 0.98
C60 H60A 0.98
C60 H60B 0.98
C60 H60C 0.98
C61 C63 1.53(3)
C61 C62 1.55(3)
C61 P4 1.86(3)
C61 H61 1
C62 H62A 0.98
C62 H62B 0.98
C62 H62C 0.98
C63 H63A 0.98
C63 H63B 0.98
C63 H63C 0.98
C64 C65 1.51(3)
C64 C66 1.57(4)
C64 P4 1.85(2)
C64 H64 1
C65 H65A 0.98
C65 H65B 0.98
C65 H65C 0.98
C66 H66A 0.98
C66 H66B 0.98
C66 H66C 0.98
C67 C69 1.53(4)
C67 C68 1.53(3)
C67 P6 1.90(2)
C67 H67 1
C68 H68A 0.98
C68 H68B 0.98
C68 H68C 0.98
C69 H69A 0.98
C69 H69B 0.98
C69 H69C 0.98
C70 C72 1.53(3)
C70 C71 1.58(3)
C70 P6 1.87(2)
C70 H70 1
C71 H71A 0.98
C71 H71B 0.98
C71 H71C 0.98
C72 H72A 0.98
C72 H72B 0.98
C72 H72C 0.98
N1 W1 1.724(19)
N2 W1 1.701(19)
N3 W2 1.721(17)
N4 W2 1.74(2)
P1 P2 2.144(8)
P1 W1 2.520(5)
P2 P3 2.238(8)
P2 W1 2.526(5)
P4 P5 2.153(7)
P4 W2 2.519(5)
P5 P6 2.250(7)
P5 W2 2.543(5)
Cl1 W1 2.357(4)
Cl2 W2 2.369(5)

loop_
_geom_torsion_atom_site_label_1
_geom_torsion_atom_site_label_2
_geom_torsion_atom_site_label_3
_geom_torsion_atom_site_label_4
_geom_torsion
C6 C1 C2 C3 -6(3)
N1 C1 C2 C3 179(2)
C6 C1 C2 C7 176(2)
N1 C1 C2 C7 0(3)
C1 C2 C3 C4 5(3)
C7 C2 C3 C4 -177(2)
C2 C3 C4 C5 -3(3)
C3 C4 C5 C6 3(4)
C4 C5 C6 C1 -3(4)
C4 C5 C6 C10 178(2)
C2 C1 C6 C5 5(3)
N1 C1 C6 C5 -180(2)
C2 C1 C6 C10 -176(2)
N1 C1 C6 C10 -1(3)
C3 C2 C7 C9 -21(3)
C1 C2 C7 C9 157(2)
C3 C2 C7 C8 104(2)
C1 C2 C7 C8 -77(3)
C5 C6 C10 C12 -63(3)
C1 C6 C10 C12 118(2)
C5 C6 C10 C11 60(3)
C1 C6 C10 C11 -119(2)
C18 C13 C14 C15 -1(3)
N2 C13 C14 C15 -177.5(18)
C18 C13 C14 C19 174.5(19)
N2 C13 C14 C19 -2(3)
C13 C14 C15 C16 0(3)
C19 C14 C15 C16 -174.9(19)
C14 C15 C16 C17 0(3)
C15 C16 C17 C18 1(3)
C16 C17 C18 C13 -1(3)
C16 C17 C18 C22 -178.3(19)
C14 C13 C18 C17 1(3)
N2 C13 C18 C17 178.1(18)
C14 C13 C18 C22 178(2)
N2 C13 C18 C22 -5(3)
C13 C14 C19 C20 -81(2)
C15 C14 C19 C20 94(2)
C13 C14 C19 C21 154(2)
C15 C14 C19 C21 -31(3)
C17 C18 C22 C24 -29(3)
C13 C18 C22 C24 154(2)
C17 C18 C22 C23 99(2)
C13 C18 C22 C23 -78(2)
N3 C37 C38 C39 179.7(19)
C42 C37 C38 C39 0(3)
N3 C37 C38 C43 0(3)
C42 C37 C38 C43 180(2)
C37 C38 C39 C40 1(3)
C43 C38 C39 C40 -179(2)
C38 C39 C40 C41 1(3)
C39 C40 C41 C42 -2(4)
C40 C41 C42 C37 3(3)
C40 C41 C42 C46 179(2)
C38 C37 C42 C41 -1(3)
N3 C37 C42 C41 178.6(19)
C38 C37 C42 C46 -177(2)
N3 C37 C42 C46 3(3)
C37 C38 C43 C44 148(2)
C39 C38 C43 C44 -31(3)
C37 C38 C43 C45 -86(3)
C39 C38 C43 C45 95(2)
C41 C42 C46 C48 -89(3)
C37 C42 C46 C48 87(3)
C41 C42 C46 C47 42(3)
C37 C42 C46 C47 -142(2)
C54 C49 C50 C51 4(3)
N4 C49 C50 C51 -173(2)
C54 C49 C50 C55 -174(2)
N4 C49 C50 C55 8(4)
C49 C50 C51 C52 -3(4)
C55 C50 C51 C52 176(2)
C50 C51 C52 C53 -1(4)
C51 C52 C53 C54 2(4)
N4 C49 C54 C53 175(2)
C50 C49 C54 C53 -3(4)
N4 C49 C54 C58 -4(4)
C50 C49 C54 C58 178(2)
C52 C53 C54 C49 -1(3)
C52 C53 C54 C58 179(2)
C51 C50 C55 C56 -43(3)
C49 C50 C55 C56 136(3)
C51 C50 C55 C57 87(3)
C49 C50 C55 C57 -94(3)
C49 C54 C58 C60 95(3)
C53 C54 C58 C60 -84(3)
C49 C54 C58 C59 -140(2)
C53 C54 C58 C59 41(3)
C2 C1 N1 W1 -71(5)
C6 C1 N1 W1 114(4)
C54 C49 N4 W2 97(8)
C50 C49 N4 W2 -86(8)
C27 C25 P1 C28 137.3(18)
C26 C25 P1 C28 -99.9(18)
C27 C25 P1 P2 -82.1(17)
C26 C25 P1 P2 40.7(17)
C27 C25 P1 W1 -8(2)
C26 C25 P1 W1 114.5(15)
C29 C28 P1 C25 50(2)
C30 C28 P1 C25 -174.8(18)
C29 C28 P1 P2 -82(2)
C30 C28 P1 P2 53(2)
C29 C28 P1 W1 -163.2(16)
C30 C28 P1 W1 -28(2)
C33 C31 P3 C34 -91.1(19)
C32 C31 P3 C34 35(2)
C33 C31 P3 P2 168.9(17)
C32 C31 P3 P2 -64.5(18)
C35 C34 P3 C31 -165.8(19)
C36 C34 P3 C31 73(2)
C35 C34 P3 P2 -67.9(19)
C36 C34 P3 P2 171.1(18)
C65 C64 P4 C61 140.5(19)
C66 C64 P4 C61 -94(2)
C65 C64 P4 P5 -86.5(19)
C66 C64 P4 P5 39(2)
C65 C64 P4 W2 -14(2)
C66 C64 P4 W2 112.2(18)
C63 C61 P4 C64 33(2)
C62 C61 P4 C64 -93.0(17)
C63 C61 P4 P5 -95.4(17)
C62 C61 P4 P5 138.4(12)
C63 C61 P4 W2 -172.8(14)
C62 C61 P4 W2 61.0(16)
C72 C70 P6 C67 -163.5(17)
C71 C70 P6 C67 75.0(19)
C72 C70 P6 P5 -65.6(17)
C71 C70 P6 P5 173.0(16)
C69 C67 P6 C70 28.6(19)
C68 C67 P6 C70 -99.0(17)
C69 C67 P6 P5 -71.2(16)
C68 C67 P6 P5 161.2(14)
C1 N1 W1 N2 -1(4)
C1 N1 W1 Cl1 106(4)
C1 N1 W1 P1 -160(4)
C1 N1 W1 P2 -109(4)
C49 N4 W2 N3 -8(8)
C49 N4 W2 Cl2 101(8)
C49 N4 W2 P4 -162(8)
C49 N4 W2 P5 -115(8)
